data_1508540
loop_
_publ_author_name
'Markle, Todd F.'
'Tronic, Tristan A.'
'Dipasquale, Antonio G.'
'Kaminsky, Werner'
'Mayer, James M.'

_publ_section_title
;
 Effect of basic site substituents on concerted proton-electron transfer
 in hydrogen-bonded pyridyl-phenols.
;
_journal_issue 50
_journal_name_full 'The journal of physical chemistry. A'
_journal_page_first 12249
_journal_page_last 12259
_journal_paper_doi 10.1021/jp311388n
_journal_volume 116
_journal_year 2012
_chemical_formula_moiety 'C21 H26 F3 N O'
_chemical_formula_sum 'C21 H26 F3 N O'
_chemical_formula_weight 365.43
_chemical_name_common TAT001CF3
_chemical_name_systematic TAT001CF3
_space_group_IT_number 56
_symmetry_cell_setting orthorhombic
_symmetry_Int_Tables_number 56
_symmetry_space_group_name_Hall '-P 2ab 2ac'
_symmetry_space_group_name_H-M 'P c c n'
_atom_sites_solution_hydrogens geom
_atom_sites_solution_primary direct
_atom_sites_solution_secondary difmap
_audit_creation_method SHELXL-97
_cell_angle_alpha 90.00
_cell_angle_beta 90.00
_cell_angle_gamma 90.00
_cell_formula_units_Z 16
_cell_length_a 14.6043(5)
_cell_length_b 22.5308(10)
_cell_length_c 23.7796(8)
_cell_measurement_reflns_used 648
_cell_measurement_temperature 130(2)
_cell_measurement_theta_max 20
_cell_measurement_theta_min 3
_cell_volume 7824.6(5)
_computing_cell_refinement 'HKL Scalepack (Otwinowski & Minor 1997)'
_computing_data_collection KappaCCD
_computing_data_reduction 'HKL Scalepack (Otwinowski & Minor 1997)'
_computing_molecular_graphics 'maXus, Zortep'
_computing_publication_material 'SHELXL-97 (Sheldrick, 1997)'
_computing_structure_refinement 'SHELXL-97 (Sheldrick, 1997)'
_computing_structure_solution SIR97
_diffrn_ambient_temperature 130(2)
_diffrn_measured_fraction_theta_full 0.970
_diffrn_measured_fraction_theta_max 0.969
_diffrn_measurement_device_type 'Nonius KappaCCD'
_diffrn_measurement_method '\f and \w scans'
_diffrn_radiation_monochromator graphite
_diffrn_radiation_source 'fine-focus sealed tube'
_diffrn_radiation_type MoK\a
_diffrn_radiation_wavelength 0.71073
_diffrn_reflns_av_R_equivalents 0.1592
_diffrn_reflns_av_sigmaI/netI 0.1946
_diffrn_reflns_limit_h_max 17
_diffrn_reflns_limit_h_min -17
_diffrn_reflns_limit_k_max 27
_diffrn_reflns_limit_k_min -27
_diffrn_reflns_limit_l_max 26
_diffrn_reflns_limit_l_min -27
_diffrn_reflns_number 13098
_diffrn_reflns_theta_full 25.00
_diffrn_reflns_theta_max 25.35
_diffrn_reflns_theta_min 2.39
_exptl_absorpt_coefficient_mu 0.095
_exptl_absorpt_correction_T_max 0.99
_exptl_absorpt_correction_T_min 0.97
_exptl_absorpt_correction_type multi-scan
_exptl_absorpt_process_details HKL2008
_exptl_crystal_colour colorless
_exptl_crystal_density_diffrn 1.241
_exptl_crystal_density_method 'not measured'
_exptl_crystal_description prism
_exptl_crystal_F_000 3104
_exptl_crystal_size_max 0.26
_exptl_crystal_size_mid 0.20
_exptl_crystal_size_min 0.12
_refine_diff_density_max 0.404
_refine_diff_density_min -0.290
_refine_diff_density_rms 0.059
_refine_ls_extinction_coef 0.0041(5)
_refine_ls_extinction_expression Fc^*^=kFc[1+0.001xFc^2^\l^3^/sin(2\q)]^-1/4^
_refine_ls_extinction_method SHELXL
_refine_ls_goodness_of_fit_ref 0.918
_refine_ls_hydrogen_treatment constr
_refine_ls_matrix_type full
_refine_ls_number_parameters 492
_refine_ls_number_reflns 6957
_refine_ls_number_restraints 0
_refine_ls_restrained_S_all 0.918
_refine_ls_R_factor_all 0.2265
_refine_ls_R_factor_gt 0.0766
_refine_ls_shift/su_max 0.000
_refine_ls_shift/su_mean 0.000
_refine_ls_structure_factor_coef Fsqd
_refine_ls_weighting_details 'calc w=1/[\s^2^(Fo^2^)+(0.0973P)^2^+0.0000P] where P=(Fo^2^+2Fc^2^)/3'
_refine_ls_weighting_scheme calc
_refine_ls_wR_factor_gt 0.1623
_refine_ls_wR_factor_ref 0.2286
_reflns_number_gt 2526
_reflns_number_total 6957
_reflns_threshold_expression >2sigma(I)
_cod_data_source_file jp311388n_si_002.cif
_cod_data_source_block HOArCH2pyCF3
_cod_depositor_comments
;
The following automatic conversions were performed:

'_symmetry_cell_setting' value 'Orthorhombic' changed to
'orthorhombic' according to
/home/saulius/struct/CIF-dictionaries/cif_core.dic dictionary named
'cif_core.dic' version 2.4.2 from 2011-04-26.

Automatic conversion script
Id: cif_fix_values 1891 2012-01-12 08:04:46Z andrius 
;
_cod_database_code 1508540

loop_
_symmetry_equiv_pos_as_xyz
'x, y, z'
'-x+1/2, -y+1/2, z'
'x+1/2, -y, -z+1/2'
'-x, y+1/2, -z+1/2'
'-x, -y, -z'
'x-1/2, y-1/2, -z'
'-x-1/2, y, z-1/2'
'x, -y-1/2, z-1/2'

loop_
_atom_site_label
_atom_site_type_symbol
_atom_site_fract_x
_atom_site_fract_y
_atom_site_fract_z
_atom_site_U_iso_or_equiv
_atom_site_adp_type
_atom_site_occupancy
_atom_site_symmetry_multiplicity
_atom_site_calc_flag
_atom_site_refinement_flags
_atom_site_disorder_assembly
_atom_site_disorder_group
F1 F 0.2570(3) -0.09579(14) 0.82447(12) 0.0670(10) Uani 1 1 d . . .
F2 F 0.1591(2) -0.11522(15) 0.75986(14) 0.0727(10) Uani 1 1 d . . .
F3 F 0.3016(2) -0.12404(14) 0.74331(13) 0.0650(10) Uani 1 1 d . . .
F4 F -0.0447(4) -0.0434(2) 0.84428(15) 0.1132(17) Uani 1 1 d . . .
F5 F -0.0178(8) 0.0471(5) 0.8569(4) 0.095(4) Uiso 0.50 1 d P . .
F6 F 0.0784(5) -0.0197(4) 0.8463(2) 0.066(2) Uani 0.50 1 d P . .
F7 F 0.0704(7) 0.0311(5) 0.8450(3) 0.093(3) Uiso 0.50 1 d P A 1
F8 F -0.0691(5) 0.0424(3) 0.8502(2) 0.0523(19) Uani 0.50 1 d P A 1
O1 O 0.1913(2) 0.18103(16) 0.81246(12) 0.0454(10) Uani 1 1 d . . .
H1 H 0.2290 0.1549 0.8024 0.054 Uiso 1 1 calc R . .
O2 O 0.0646(3) -0.09223(15) 0.58383(13) 0.0451(10) Uani 1 1 d . . .
H2 H 0.0323 -0.0799 0.6107 0.054 Uiso 1 1 calc R . .
N1 N 0.2650(3) 0.07589(18) 0.77145(15) 0.0395(11) Uani 1 1 d . . .
N2 N -0.0160(3) -0.0331(2) 0.67297(17) 0.0434(11) Uani 1 1 d . . .
C1 C 0.1407(4) 0.1990(2) 0.76670(18) 0.0394(13) Uani 1 1 d . . .
C2 C 0.1714(3) 0.1870(2) 0.71235(18) 0.0357(12) Uani 1 1 d . . .
C3 C 0.1199(4) 0.2066(2) 0.66702(18) 0.0385(13) Uani 1 1 d . . .
H3 H 0.1408 0.1984 0.6300 0.046 Uiso 1 1 calc R . .
C4 C 0.0387(3) 0.2380(2) 0.67396(18) 0.0380(13) Uani 1 1 d . . .
C5 C 0.0111(3) 0.2497(2) 0.72949(19) 0.0376(12) Uani 1 1 d . . .
H5 H -0.0440 0.2713 0.7351 0.045 Uiso 1 1 calc R . .
C6 C 0.0601(4) 0.2315(2) 0.77660(18) 0.0392(13) Uani 1 1 d . . .
C7 C 0.2599(4) 0.1536(2) 0.70188(19) 0.0411(13) Uani 1 1 d . . .
H7A H 0.2764 0.1572 0.6617 0.049 Uiso 1 1 calc R . .
H7B H 0.3094 0.1722 0.7242 0.049 Uiso 1 1 calc R . .
C8 C 0.2539(3) 0.0886(2) 0.71703(18) 0.0381(12) Uani 1 1 d . . .
C9 C 0.2357(4) 0.0452(2) 0.67721(19) 0.0449(14) Uani 1 1 d . . .
H9 H 0.2272 0.0555 0.6388 0.054 Uiso 1 1 calc R . .
C10 C 0.2303(4) -0.0133(3) 0.69439(19) 0.0448(14) Uani 1 1 d . . .
H10 H 0.2168 -0.0438 0.6680 0.054 Uiso 1 1 calc R . .
C11 C 0.2446(4) -0.0270(2) 0.75024(19) 0.0396(13) Uani 1 1 d . . .
C12 C 0.2606(4) 0.0189(2) 0.7879(2) 0.0426(13) Uani 1 1 d . . .
H12 H 0.2688 0.0098 0.8266 0.051 Uiso 1 1 calc R . .
C13 C 0.2403(4) -0.0896(3) 0.7698(2) 0.0486(14) Uani 1 1 d . . .
C14 C 0.0265(4) 0.2460(2) 0.83625(18) 0.0403(13) Uani 1 1 d . . .
C15 C 0.0082(4) 0.1885(3) 0.8693(2) 0.0519(16) Uani 1 1 d . . .
H15A H -0.0138 0.1985 0.9071 0.062 Uiso 1 1 calc R . .
H15B H 0.0650 0.1656 0.8723 0.062 Uiso 1 1 calc R . .
H15C H -0.0382 0.1649 0.8497 0.062 Uiso 1 1 calc R . .
C16 C 0.0967(4) 0.2854(3) 0.8663(2) 0.0544(16) Uani 1 1 d . . .
H16A H 0.0731 0.2966 0.9034 0.065 Uiso 1 1 calc R . .
H16B H 0.1077 0.3212 0.8439 0.065 Uiso 1 1 calc R . .
H16C H 0.1542 0.2635 0.8709 0.065 Uiso 1 1 calc R . .
C17 C -0.0635(4) 0.2797(3) 0.8355(2) 0.0508(16) Uani 1 1 d . . .
H17A H -0.0815 0.2895 0.8741 0.061 Uiso 1 1 calc R . .
H17B H -0.1109 0.2550 0.8181 0.061 Uiso 1 1 calc R . .
H17C H -0.0562 0.3163 0.8138 0.061 Uiso 1 1 calc R . .
C18 C -0.0179(4) 0.2623(2) 0.62489(18) 0.0394(13) Uani 1 1 d . . .
C19 C -0.0128(4) 0.3301(2) 0.6264(2) 0.0502(15) Uani 1 1 d . . .
H19A H -0.0462 0.3465 0.5942 0.060 Uiso 1 1 calc R . .
H19B H 0.0514 0.3426 0.6246 0.060 Uiso 1 1 calc R . .
H19C H -0.0403 0.3447 0.6614 0.060 Uiso 1 1 calc R . .
C20 C -0.1187(4) 0.2434(3) 0.6315(2) 0.0521(15) Uani 1 1 d . . .
H20A H -0.1226 0.2000 0.6328 0.062 Uiso 1 1 calc R . .
H20B H -0.1543 0.2582 0.5995 0.062 Uiso 1 1 calc R . .
H20C H -0.1434 0.2600 0.6664 0.062 Uiso 1 1 calc R . .
C21 C 0.0168(4) 0.2411(3) 0.56780(18) 0.0498(15) Uani 1 1 d . . .
H21A H 0.0142 0.1976 0.5662 0.060 Uiso 1 1 calc R . .
H21B H 0.0802 0.2542 0.5625 0.060 Uiso 1 1 calc R . .
H21C H -0.0217 0.2578 0.5380 0.060 Uiso 1 1 calc R . .
C22 C 0.1128(4) -0.0450(2) 0.56061(18) 0.0397(13) Uani 1 1 d . . .
C23 C 0.0754(4) 0.0121(2) 0.56119(19) 0.0402(13) Uani 1 1 d . . .
C24 C 0.1254(4) 0.0583(2) 0.53838(18) 0.0396(13) Uani 1 1 d . . .
H24 H 0.1003 0.0972 0.5389 0.047 Uiso 1 1 calc R . .
C25 C 0.2108(4) 0.0497(2) 0.51497(18) 0.0389(13) Uani 1 1 d . . .
C26 C 0.2447(4) -0.0083(2) 0.51385(18) 0.0435(14) Uani 1 1 d . . .
H26 H 0.3027 -0.0150 0.4968 0.052 Uiso 1 1 calc R . .
C27 C 0.1984(4) -0.0565(2) 0.53627(18) 0.0361(12) Uani 1 1 d . . .
C28 C -0.0183(4) 0.0231(3) 0.5868(2) 0.0478(14) Uani 1 1 d . . .
H28A H -0.0410 0.0624 0.5745 0.057 Uiso 1 1 calc R . .
H28B H -0.0616 -0.0074 0.5731 0.057 Uiso 1 1 calc R . .
C29 C -0.0154(4) 0.0214(3) 0.6498(2) 0.0434(14) Uani 1 1 d . . .
C30 C -0.0091(4) 0.0721(3) 0.6824(2) 0.0502(15) Uani 1 1 d . . .
H30 H -0.0080 0.1101 0.6652 0.060 Uiso 1 1 calc R . .
C31 C -0.0044(4) 0.0672(3) 0.7398(2) 0.0516(15) Uani 1 1 d . A .
H31 H 0.0002 0.1018 0.7625 0.062 Uiso 1 1 calc R . .
C32 C -0.0062(4) 0.0119(2) 0.7645(2) 0.0464(14) Uani 1 1 d . . .
C33 C -0.0120(4) -0.0369(2) 0.7295(2) 0.0462(14) Uani 1 1 d . A .
H33 H -0.0133 -0.0752 0.7461 0.055 Uiso 1 1 calc R . .
C34 C -0.0011(5) 0.0025(3) 0.8262(3) 0.069(2) Uani 1 1 d . A .
C35 C 0.2388(4) -0.1194(2) 0.53346(19) 0.0459(14) Uani 1 1 d . . .
C36 C 0.2584(4) -0.1426(2) 0.59309(18) 0.0456(14) Uani 1 1 d . . .
H36A H 0.2789 -0.1840 0.5910 0.055 Uiso 1 1 calc R . .
H36B H 0.2024 -0.1403 0.6157 0.055 Uiso 1 1 calc R . .
H36C H 0.3063 -0.1184 0.6105 0.055 Uiso 1 1 calc R . .
C37 C 0.1727(4) -0.1614(3) 0.5028(2) 0.0621(18) Uani 1 1 d . . .
H37A H 0.1983 -0.2016 0.5025 0.074 Uiso 1 1 calc R . .
H37B H 0.1640 -0.1477 0.4641 0.074 Uiso 1 1 calc R . .
H37C H 0.1136 -0.1617 0.5224 0.074 Uiso 1 1 calc R . .
C38 C 0.3290(4) -0.1206(3) 0.5021(2) 0.0654(19) Uani 1 1 d . . .
H38A H 0.3510 -0.1616 0.4994 0.079 Uiso 1 1 calc R . .
H38B H 0.3742 -0.0966 0.5224 0.079 Uiso 1 1 calc R . .
H38C H 0.3204 -0.1044 0.4643 0.079 Uiso 1 1 calc R . .
C39 C 0.2668(4) 0.0998(2) 0.48777(19) 0.0440(14) Uani 1 1 d . . .
C40 C 0.3674(4) 0.0951(3) 0.5044(2) 0.072(2) Uani 1 1 d . . .
H40A H 0.4008 0.1295 0.4896 0.086 Uiso 1 1 calc R . .
H40B H 0.3934 0.0586 0.4888 0.086 Uiso 1 1 calc R . .
H40C H 0.3725 0.0944 0.5455 0.086 Uiso 1 1 calc R . .
C41 C 0.2594(4) 0.0928(3) 0.42389(18) 0.0608(17) Uani 1 1 d . . .
H41A H 0.2934 0.1248 0.4054 0.073 Uiso 1 1 calc R . .
H41B H 0.1949 0.0947 0.4127 0.073 Uiso 1 1 calc R . .
H41C H 0.2851 0.0544 0.4127 0.073 Uiso 1 1 calc R . .
C42 C 0.2313(5) 0.1615(3) 0.5045(2) 0.073(2) Uani 1 1 d . . .
H42A H 0.2686 0.1920 0.4862 0.088 Uiso 1 1 calc R . .
H42B H 0.2351 0.1661 0.5454 0.088 Uiso 1 1 calc R . .
H42C H 0.1674 0.1657 0.4925 0.088 Uiso 1 1 calc R . .

loop_
_atom_site_aniso_label
_atom_site_aniso_U_11
_atom_site_aniso_U_22
_atom_site_aniso_U_33
_atom_site_aniso_U_23
_atom_site_aniso_U_13
_atom_site_aniso_U_12
F1 0.097(3) 0.044(2) 0.059(2) 0.0085(15) -0.0115(18) -0.003(2)
F2 0.062(2) 0.050(2) 0.106(3) 0.0069(19) -0.011(2) -0.016(2)
F3 0.070(2) 0.040(2) 0.085(2) -0.0044(17) 0.0089(19) 0.0126(19)
F4 0.187(5) 0.084(3) 0.068(2) 0.015(2) -0.011(3) -0.020(4)
F6 0.037(4) 0.124(8) 0.037(3) 0.018(4) -0.006(3) 0.019(5)
F8 0.042(5) 0.078(6) 0.037(3) -0.009(3) 0.012(3) 0.011(4)
O1 0.051(3) 0.049(3) 0.0368(19) 0.0001(16) -0.0048(17) 0.006(2)
O2 0.052(3) 0.032(2) 0.051(2) -0.0031(17) 0.0073(18) -0.0040(19)
N1 0.049(3) 0.036(3) 0.034(2) -0.0027(18) -0.0041(19) 0.002(2)
N2 0.043(3) 0.042(3) 0.045(3) -0.002(2) 0.000(2) 0.003(2)
C1 0.050(4) 0.035(3) 0.033(3) 0.006(2) -0.004(2) 0.001(3)
C2 0.038(3) 0.034(3) 0.035(3) -0.002(2) -0.002(2) 0.003(3)
C3 0.047(4) 0.035(3) 0.033(3) 0.000(2) -0.002(2) -0.005(3)
C4 0.035(3) 0.043(4) 0.036(3) -0.001(2) -0.003(2) 0.001(3)
C5 0.039(3) 0.027(3) 0.046(3) -0.006(2) 0.003(2) 0.004(3)
C6 0.046(4) 0.037(3) 0.034(3) -0.001(2) -0.002(2) 0.000(3)
C7 0.045(4) 0.036(3) 0.043(3) 0.006(2) 0.006(3) 0.005(3)
C8 0.031(3) 0.045(3) 0.038(3) 0.000(2) -0.003(2) -0.003(3)
C9 0.057(4) 0.045(4) 0.033(3) 0.002(2) -0.003(2) 0.003(3)
C10 0.053(4) 0.047(4) 0.034(3) -0.014(2) -0.002(2) 0.001(3)
C11 0.038(3) 0.039(3) 0.042(3) 0.003(2) 0.002(2) 0.001(3)
C12 0.046(4) 0.042(4) 0.040(3) -0.003(2) -0.001(2) 0.009(3)
C13 0.047(4) 0.045(4) 0.054(3) -0.008(3) -0.001(3) -0.004(3)
C14 0.049(4) 0.035(3) 0.036(3) 0.000(2) 0.003(2) 0.002(3)
C15 0.059(4) 0.057(4) 0.040(3) 0.004(3) 0.007(3) 0.002(3)
C16 0.071(4) 0.049(4) 0.043(3) -0.014(3) 0.003(3) -0.009(3)
C17 0.055(4) 0.054(4) 0.043(3) -0.002(3) 0.005(3) 0.017(3)
C18 0.047(4) 0.034(4) 0.037(3) -0.004(2) -0.006(2) 0.005(3)
C19 0.058(4) 0.039(4) 0.054(3) 0.004(3) -0.013(3) 0.003(3)
C20 0.046(4) 0.061(4) 0.049(3) -0.002(3) -0.004(3) 0.000(3)
C21 0.054(4) 0.053(4) 0.042(3) 0.000(3) -0.004(3) 0.004(3)
C22 0.043(4) 0.044(4) 0.031(3) -0.001(2) -0.003(2) -0.008(3)
C23 0.040(4) 0.040(4) 0.041(3) -0.001(2) 0.001(2) 0.010(3)
C24 0.048(4) 0.038(3) 0.032(3) -0.004(2) 0.000(2) 0.000(3)
C25 0.047(4) 0.042(4) 0.028(3) 0.001(2) 0.002(2) 0.002(3)
C26 0.052(4) 0.046(4) 0.033(3) 0.002(2) 0.003(2) 0.008(3)
C27 0.044(3) 0.031(3) 0.034(3) -0.006(2) 0.000(2) 0.001(3)
C28 0.047(4) 0.040(4) 0.056(3) 0.005(3) 0.000(3) 0.006(3)
C29 0.035(3) 0.045(4) 0.050(3) -0.002(3) 0.007(2) 0.002(3)
C30 0.055(4) 0.034(3) 0.062(4) 0.003(3) 0.011(3) -0.004(3)
C31 0.051(4) 0.045(4) 0.058(4) -0.013(3) 0.006(3) -0.001(3)
C32 0.052(4) 0.036(4) 0.051(3) -0.005(3) 0.005(3) 0.004(3)
C33 0.053(4) 0.037(4) 0.048(3) -0.002(3) 0.006(3) 0.000(3)
C34 0.073(6) 0.075(5) 0.059(4) -0.034(4) 0.023(4) -0.037(5)
C35 0.057(4) 0.043(4) 0.037(3) -0.005(2) 0.008(3) 0.003(3)
C36 0.049(4) 0.036(3) 0.052(3) -0.001(2) -0.001(3) 0.005(3)
C37 0.089(5) 0.041(4) 0.056(3) -0.017(3) -0.015(3) 0.010(4)
C38 0.084(5) 0.057(4) 0.056(4) 0.005(3) 0.018(3) 0.026(4)
C39 0.056(4) 0.038(3) 0.038(3) 0.004(2) 0.004(2) -0.001(3)
C40 0.073(5) 0.070(5) 0.072(4) 0.015(3) -0.007(3) -0.019(4)
C41 0.080(5) 0.068(4) 0.035(3) 0.005(3) 0.000(3) -0.017(4)
C42 0.105(6) 0.039(4) 0.075(4) -0.001(3) 0.033(4) -0.004(4)

loop_
_atom_type_symbol
_atom_type_description
_atom_type_scat_dispersion_real
_atom_type_scat_dispersion_imag
_atom_type_scat_source
C C 0.0033 0.0016 'International Tables Vol C Tables 4.2.6.8 and 6.1.1.4'
H H 0.0000 0.0000 'International Tables Vol C Tables 4.2.6.8 and 6.1.1.4'
N N 0.0061 0.0033 'International Tables Vol C Tables 4.2.6.8 and 6.1.1.4'
O O 0.0106 0.0060 'International Tables Vol C Tables 4.2.6.8 and 6.1.1.4'
F F 0.0171 0.0103 'International Tables Vol C Tables 4.2.6.8 and 6.1.1.4'

loop_
_geom_angle_atom_site_label_1
_geom_angle_atom_site_label_2
_geom_angle_atom_site_label_3
_geom_angle
F8 F5 C34 87.6(12)
F8 F5 F7 146.4(15)
C34 F5 F7 59.3(7)
F7 F6 C34 62.3(6)
F6 F7 C34 66.4(7)
F6 F7 F5 110.6(10)
C34 F7 F5 56.5(7)
F5 F8 C34 60.4(11)
C1 O1 H1 109.5
C22 O2 H2 109.5
C8 N1 C12 118.8(4)
C29 N2 C33 117.8(5)
O1 C1 C2 120.2(5)
O1 C1 C6 118.1(4)
C2 C1 C6 121.7(4)
C3 C2 C1 119.0(5)
C3 C2 C7 119.5(4)
C1 C2 C7 121.5(4)
C2 C3 C4 122.1(4)
C2 C3 H3 118.9
C4 C3 H3 118.9
C3 C4 C5 116.9(4)
C3 C4 C18 123.5(4)
C5 C4 C18 119.6(4)
C6 C5 C4 123.6(5)
C6 C5 H5 118.2
C4 C5 H5 118.2
C5 C6 C1 116.7(4)
C5 C6 C14 121.2(5)
C1 C6 C14 122.2(4)
C8 C7 C2 113.1(4)
C8 C7 H7A 109.0
C2 C7 H7A 109.0
C8 C7 H7B 109.0
C2 C7 H7B 109.0
H7A C7 H7B 107.8
N1 C8 C9 122.2(5)
N1 C8 C7 115.6(4)
C9 C8 C7 122.2(4)
C10 C9 C8 118.8(4)
C10 C9 H9 120.6
C8 C9 H9 120.6
C11 C10 C9 119.2(5)
C11 C10 H10 120.4
C9 C10 H10 120.4
C10 C11 C12 118.7(5)
C10 C11 C13 120.4(5)
C12 C11 C13 120.9(4)
N1 C12 C11 122.1(4)
N1 C12 H12 118.9
C11 C12 H12 118.9
F1 C13 F2 106.9(5)
F1 C13 F3 106.0(5)
F2 C13 F3 105.0(4)
F1 C13 C11 113.3(4)
F2 C13 C11 113.0(5)
F3 C13 C11 111.9(5)
C17 C14 C16 107.2(5)
C17 C14 C6 111.8(4)
C16 C14 C6 109.9(4)
C17 C14 C15 106.0(4)
C16 C14 C15 111.4(4)
C6 C14 C15 110.5(4)
C14 C15 H15A 109.5
C14 C15 H15B 109.5
H15A C15 H15B 109.5
C14 C15 H15C 109.5
H15A C15 H15C 109.5
H15B C15 H15C 109.5
C14 C16 H16A 109.5
C14 C16 H16B 109.5
H16A C16 H16B 109.5
C14 C16 H16C 109.5
H16A C16 H16C 109.5
H16B C16 H16C 109.5
C14 C17 H17A 109.5
C14 C17 H17B 109.5
H17A C17 H17B 109.5
C14 C17 H17C 109.5
H17A C17 H17C 109.5
H17B C17 H17C 109.5
C21 C18 C19 108.5(4)
C21 C18 C4 112.7(4)
C19 C18 C4 108.2(4)
C21 C18 C20 108.8(4)
C19 C18 C20 108.6(4)
C4 C18 C20 109.9(4)
C18 C19 H19A 109.5
C18 C19 H19B 109.5
H19A C19 H19B 109.5
C18 C19 H19C 109.5
H19A C19 H19C 109.5
H19B C19 H19C 109.5
C18 C20 H20A 109.5
C18 C20 H20B 109.5
H20A C20 H20B 109.5
C18 C20 H20C 109.5
H20A C20 H20C 109.5
H20B C20 H20C 109.5
C18 C21 H21A 109.5
C18 C21 H21B 109.5
H21A C21 H21B 109.5
C18 C21 H21C 109.5
H21A C21 H21C 109.5
H21B C21 H21C 109.5
O2 C22 C23 120.1(5)
O2 C22 C27 118.3(5)
C23 C22 C27 121.6(5)
C24 C23 C22 118.8(5)
C24 C23 C28 120.7(5)
C22 C23 C28 120.5(5)
C25 C24 C23 122.0(5)
C25 C24 H24 119.0
C23 C24 H24 119.0
C24 C25 C26 117.4(5)
C24 C25 C39 123.2(5)
C26 C25 C39 119.3(5)
C27 C26 C25 123.5(5)
C27 C26 H26 118.3
C25 C26 H26 118.3
C26 C27 C22 116.7(5)
C26 C27 C35 121.2(5)
C22 C27 C35 122.1(5)
C29 C28 C23 111.8(4)
C29 C28 H28A 109.3
C23 C28 H28A 109.3
C29 C28 H28B 109.3
C23 C28 H28B 109.3
H28A C28 H28B 107.9
N2 C29 C30 121.5(5)
N2 C29 C28 115.7(5)
C30 C29 C28 122.7(5)
C31 C30 C29 119.7(5)
C31 C30 H30 120.2
C29 C30 H30 120.2
C30 C31 C32 119.7(5)
C30 C31 H31 120.1
C32 C31 H31 120.1
C31 C32 C33 117.7(5)
C31 C32 C34 123.3(5)
C33 C32 C34 119.0(5)
N2 C33 C32 123.6(5)
N2 C33 H33 118.2
C32 C33 H33 118.2
F5 C34 F4 110.4(7)
F5 C34 F7 64.2(6)
F4 C34 F7 132.7(8)
F5 C34 F6 104.7(8)
F4 C34 F6 90.6(7)
F7 C34 F6 51.3(6)
F4 C34 F8 91.6(6)
F7 C34 F8 96.1(7)
F6 C34 F8 132.5(6)
F5 C34 C32 116.6(8)
F4 C34 C32 114.8(5)
F7 C34 C32 107.9(6)
F6 C34 C32 116.5(6)
F8 C34 C32 105.3(6)
C38 C35 C37 107.7(4)
C38 C35 C27 111.8(5)
C37 C35 C27 110.3(5)
C38 C35 C36 106.6(5)
C37 C35 C36 110.2(4)
C27 C35 C36 110.2(4)
C35 C36 H36A 109.5
C35 C36 H36B 109.5
H36A C36 H36B 109.5
C35 C36 H36C 109.5
H36A C36 H36C 109.5
H36B C36 H36C 109.5
C35 C37 H37A 109.5
C35 C37 H37B 109.5
H37A C37 H37B 109.5
C35 C37 H37C 109.5
H37A C37 H37C 109.5
H37B C37 H37C 109.5
C35 C38 H38A 109.5
C35 C38 H38B 109.5
H38A C38 H38B 109.5
C35 C38 H38C 109.5
H38A C38 H38C 109.5
H38B C38 H38C 109.5
C40 C39 C41 108.6(5)
C40 C39 C42 108.7(5)
C41 C39 C42 109.0(5)
C40 C39 C25 110.7(4)
C41 C39 C25 107.8(4)
C42 C39 C25 112.1(4)
C39 C40 H40A 109.5
C39 C40 H40B 109.5
H40A C40 H40B 109.5
C39 C40 H40C 109.5
H40A C40 H40C 109.5
H40B C40 H40C 109.5
C39 C41 H41A 109.5
C39 C41 H41B 109.5
H41A C41 H41B 109.5
C39 C41 H41C 109.5
H41A C41 H41C 109.5
H41B C41 H41C 109.5
C39 C42 H42A 109.5
C39 C42 H42B 109.5
H42A C42 H42B 109.5
C39 C42 H42C 109.5
H42A C42 H42C 109.5
H42B C42 H42C 109.5

loop_
_geom_bond_atom_site_label_1
_geom_bond_atom_site_label_2
_geom_bond_distance
F1 C13 1.331(6)
F2 C13 1.339(6)
F3 C13 1.342(6)
F4 C34 1.289(7)
F5 F8 0.773(10)
F5 C34 1.268(12)
F5 F7 1.368(12)
F6 F7 1.152(10)
F6 C34 1.352(9)
F7 C34 1.307(11)
F8 C34 1.457(10)
O1 C1 1.377(5)
O1 H1 0.8400
O2 C22 1.391(6)
O2 H2 0.8400
N1 C8 1.336(6)
N1 C12 1.343(6)
N2 C29 1.346(7)
N2 C33 1.348(6)
C1 C2 1.394(6)
C1 C6 1.406(7)
C2 C3 1.386(6)
C2 C7 1.517(7)
C3 C4 1.390(7)
C3 H3 0.9500
C4 C5 1.406(6)
C4 C18 1.532(6)
C5 C6 1.391(6)
C5 H5 0.9500
C6 C14 1.536(6)
C7 C8 1.510(7)
C7 H7A 0.9900
C7 H7B 0.9900
C8 C9 1.387(6)
C9 C10 1.383(7)
C9 H9 0.9500
C10 C11 1.379(6)
C10 H10 0.9500
C11 C12 1.388(6)
C11 C13 1.488(7)
C12 H12 0.9500
C14 C17 1.518(7)
C14 C16 1.533(7)
C14 C15 1.539(7)
C15 H15A 0.9800
C15 H15B 0.9800
C15 H15C 0.9800
C16 H16A 0.9800
C16 H16B 0.9800
C16 H16C 0.9800
C17 H17A 0.9800
C17 H17B 0.9800
C17 H17C 0.9800
C18 C21 1.526(6)
C18 C19 1.531(7)
C18 C20 1.540(7)
C19 H19A 0.9800
C19 H19B 0.9800
C19 H19C 0.9800
C20 H20A 0.9800
C20 H20B 0.9800
C20 H20C 0.9800
C21 H21A 0.9800
C21 H21B 0.9800
C21 H21C 0.9800
C22 C23 1.398(7)
C22 C27 1.401(7)
C23 C24 1.384(7)
C23 C28 1.518(7)
C24 C25 1.379(7)
C24 H24 0.9500
C25 C26 1.398(7)
C25 C39 1.537(7)
C26 C27 1.386(7)
C26 H26 0.9500
C27 C35 1.537(7)
C28 C29 1.497(7)
C28 H28A 0.9900
C28 H28B 0.9900
C29 C30 1.385(7)
C30 C31 1.371(7)
C30 H30 0.9500
C31 C32 1.377(7)
C31 H31 0.9500
C32 C33 1.380(7)
C32 C34 1.485(9)
C33 H33 0.9500
C35 C38 1.514(7)
C35 C37 1.535(7)
C35 C36 1.538(6)
C36 H36A 0.9800
C36 H36B 0.9800
C36 H36C 0.9800
C37 H37A 0.9800
C37 H37B 0.9800
C37 H37C 0.9800
C38 H38A 0.9800
C38 H38B 0.9800
C38 H38C 0.9800
C39 C40 1.525(8)
C39 C41 1.531(6)
C39 C42 1.536(7)
C40 H40A 0.9800
C40 H40B 0.9800
C40 H40C 0.9800
C41 H41A 0.9800
C41 H41B 0.9800
C41 H41C 0.9800
C42 H42A 0.9800
C42 H42B 0.9800
C42 H42C 0.9800

loop_
_geom_hbond_atom_site_label_D
_geom_hbond_atom_site_label_H
_geom_hbond_atom_site_label_A
_geom_hbond_distance_DH
_geom_hbond_distance_HA
_geom_hbond_distance_DA
_geom_hbond_angle_DHA
O1 H1 N1 0.84 2.00 2.778(5) 154.3
O2 H2 N2 0.84 1.95 2.766(5) 163.3
